data_4119840
loop_
_publ_author_name
'Sheng-Li Huang'
'Yue-Jian Lin'
'T. S. Andy Hor'
'Guo-Xin Jin'

_publ_contact_author
; 
Guo-Xin Jin
Advanced Materials Laboratory, Department of Chemistry, Fudan University, 
Shanghai 200433, P. R. China
;
_publ_contact_author_email gxjin@fudan.edu.cn
_publ_section_title
;
 Cp*Rh-Based Heterometallic Metallarectangles: Size-Dependent Borromean
 Link Structures and Catalytic Acyl Transfer
;
_journal_name_full 'Journal of the American Chemical Society'
_journal_page_first 8125
_journal_page_last 8128
_journal_paper_doi 10.1021/ja402630g
_journal_volume 135
_journal_year 2013
_chemical_formula_sum 'C73 H90 Cu2 F6 N10 O25.33 Rh4 S2'
_chemical_formula_weight 2229.72
_chemical_name_systematic
; 
 ? 
;
_space_group_IT_number 173
_symmetry_cell_setting hexagonal
_symmetry_space_group_name_Hall 'P 6c'
_symmetry_space_group_name_H-M 'P 63'
_atom_sites_solution_hydrogens geom
_atom_sites_solution_primary direct
_atom_sites_solution_secondary difmap
_audit_creation_method SHELXL-97
_cell_angle_alpha 90.00
_cell_angle_beta 90.00
_cell_angle_gamma 120.00
_cell_formula_units_Z 6
_cell_length_a 35.098(3)
_cell_length_b 35.098(3)
_cell_length_c 15.8896(14)
_cell_measurement_reflns_used 9985
_cell_measurement_temperature 173(2)
_cell_measurement_theta_max 24.23
_cell_measurement_theta_min 2.19
_cell_volume 16952(3)
_computing_cell_refinement 'Bruker SAINT'
_computing_data_collection 'Bruker APEX2'
_computing_data_reduction 'Bruker SAINT'
_computing_molecular_graphics 'Bruker SHELXTL'
_computing_publication_material 'Bruker SHELXTL'
_computing_structure_refinement 'SHELXL-97 (Sheldrick, 1997)'
_computing_structure_solution 'SHELXS-97 (Sheldrick, 1990)'
_diffrn_ambient_temperature 173(2)
_diffrn_measured_fraction_theta_full 0.999
_diffrn_measured_fraction_theta_max 0.999
_diffrn_measurement_device_type 'Bruker APEX-II CCD'
_diffrn_measurement_method '\f and \w scans'
_diffrn_radiation_monochromator graphite
_diffrn_radiation_source 'fine-focus sealed tube'
_diffrn_radiation_type MoK\a
_diffrn_radiation_wavelength 0.71073
_diffrn_reflns_av_R_equivalents 0.0618
_diffrn_reflns_av_sigmaI/netI 0.0585
_diffrn_reflns_limit_h_max 45
_diffrn_reflns_limit_h_min -45
_diffrn_reflns_limit_k_max 35
_diffrn_reflns_limit_k_min -45
_diffrn_reflns_limit_l_max 19
_diffrn_reflns_limit_l_min -20
_diffrn_reflns_number 124948
_diffrn_reflns_theta_full 27.52
_diffrn_reflns_theta_max 27.52
_diffrn_reflns_theta_min 0.67
_diffrn_standards_decay_% 6.30
_exptl_absorpt_coefficient_mu 1.048
_exptl_absorpt_correction_T_max 0.7439
_exptl_absorpt_correction_T_min 0.6015
_exptl_absorpt_correction_type multi-scan
_exptl_absorpt_process_details sadabs
_exptl_crystal_colour green
_exptl_crystal_density_diffrn 1.311
_exptl_crystal_description polyhedron
_exptl_crystal_F_000 6748
_exptl_crystal_size_max 0.54
_exptl_crystal_size_mid 0.37
_exptl_crystal_size_min 0.30
_platon_squeeze_details ' '
_refine_diff_density_max 1.172
_refine_diff_density_min -1.721
_refine_diff_density_rms 0.162
_refine_ls_abs_structure_details 'Flack H D (1983), Acta Cryst. A39, 876-881'
_refine_ls_abs_structure_Flack 0.022(17)
_refine_ls_extinction_method none
_refine_ls_goodness_of_fit_ref 1.027
_refine_ls_hydrogen_treatment mixed
_refine_ls_matrix_type full
_refine_ls_number_parameters 1140
_refine_ls_number_reflns 25826
_refine_ls_number_restraints 170
_refine_ls_restrained_S_all 1.033
_refine_ls_R_factor_all 0.0831
_refine_ls_R_factor_gt 0.0613
_refine_ls_shift/su_max 0.004
_refine_ls_shift/su_mean 0.000
_refine_ls_structure_factor_coef Fsqd
_refine_ls_weighting_details 'calc w=1/[\s^2^(Fo^2^)+(0.1175P)^2^+0.0000P] where P=(Fo^2^+2Fc^2^)/3'
_refine_ls_weighting_scheme calc
_refine_ls_wR_factor_gt 0.1640
_refine_ls_wR_factor_ref 0.1788
_reflns_number_gt 19156
_reflns_number_total 25826
_reflns_threshold_expression >2sigma(I)
_cod_data_source_file ja402630g_si_001_5.cif
_cod_data_source_block 6
_cod_original_cell_volume 16952(2)
_cod_database_code 4119840

loop_
_symmetry_equiv_pos_as_xyz
'x, y, z'
'-y, x-y, z'
'-x+y, -x, z'
'-x, -y, z+1/2'
'y, -x+y, z+1/2'
'x-y, x, z+1/2'

loop_
_atom_site_label
_atom_site_type_symbol
_atom_site_fract_x
_atom_site_fract_y
_atom_site_fract_z
_atom_site_U_iso_or_equiv
_atom_site_adp_type
_atom_site_occupancy
_atom_site_symmetry_multiplicity
_atom_site_calc_flag
_atom_site_refinement_flags
_atom_site_disorder_assembly
_atom_site_disorder_group
Rh1 Rh 0.630155(16) 0.451588(16) 0.92226(4) 0.04011(12) Uani 1 1 d . . .
Rh2 Rh 0.362632(18) 0.180935(16) 0.61120(4) 0.04648(14) Uani 1 1 d . . .
Rh3 Rh 0.479198(19) 0.521615(18) 1.00743(4) 0.04641(14) Uani 1 1 d . . .
Rh4 Rh 0.226859(17) 0.273766(17) 0.62781(5) 0.05013(16) Uani 1 1 d . . .
Cu1 Cu 0.49686(3) 0.33087(2) 0.73731(6) 0.04109(19) Uani 1 1 d . . .
Cu2 Cu 0.35246(2) 0.41715(3) 0.78788(6) 0.03873(18) Uani 1 1 d . . .
O1 O 0.57725(14) 0.38550(14) 0.9320(3) 0.0415(10) Uani 1 1 d . . .
O2 O 0.60634(15) 0.43786(14) 0.7964(3) 0.0451(11) Uani 1 1 d . . .
O3 O 0.55443(15) 0.38603(15) 0.7167(3) 0.0448(11) Uani 1 1 d . . .
O4 O 0.39105(15) 0.20969(14) 0.7298(3) 0.0432(11) Uani 1 1 d . . .
O5 O 0.41433(18) 0.24440(17) 0.5730(4) 0.0547(13) Uani 1 1 d . . .
O6 O 0.46947(16) 0.30695(15) 0.6255(3) 0.0472(11) Uani 1 1 d . . .
O7 O 0.42375(16) 0.45695(16) 0.9988(3) 0.0470(11) Uani 1 1 d . . .
O8 O 0.46207(16) 0.51768(15) 0.8766(3) 0.0463(11) Uani 1 1 d . . .
O9 O 0.40999(13) 0.47525(13) 0.7866(3) 0.0359(9) Uani 1 1 d . . .
O10 O 0.25065(16) 0.29514(15) 0.7496(4) 0.0519(13) Uani 1 1 d . B .
O11 O 0.28171(16) 0.33633(15) 0.6021(3) 0.0468(11) Uani 1 1 d . B .
O12 O 0.33396(15) 0.39665(16) 0.6675(3) 0.0464(11) Uani 1 1 d . . .
O13 O 0.45839(17) 0.36677(16) 0.7471(4) 0.0518(12) Uani 1 1 d . . .
O14 O 0.5046(2) 0.4164(2) 0.8350(4) 0.0665(17) Uani 1 1 d . . .
O15 O 0.43854(19) 0.40520(19) 0.8188(4) 0.0620(15) Uani 1 1 d . . .
O16 O 0.3150(2) 0.4531(2) 0.7891(5) 0.0722(17) Uani 1 1 d D . .
H16A H 0.291(3) 0.443(4) 0.759(7) 0.108 Uiso 1 1 d D . .
S1 S 0.37753(16) 0.00249(16) 0.7879(3) 0.0716(14) Uani 0.527(5) 1 d P A 1
O17 O 0.4131(3) 0.0495(3) 0.7730(7) 0.056(3) Uani 0.527(5) 1 d P A 1
O18 O 0.3946(5) -0.0259(5) 0.8122(11) 0.093(5) Uani 0.527(5) 1 d PU A 1
O19 O 0.3390(6) -0.0200(7) 0.7330(11) 0.124(7) Uani 0.527(5) 1 d P A 1
C69 C 0.3551(6) 0.0098(5) 0.8838(13) 0.068(5) Uani 0.527(5) 1 d P A 1
F1 F 0.3236(4) -0.0272(4) 0.9147(10) 0.112(5) Uani 0.527(5) 1 d PD A 1
F2 F 0.3846(4) 0.0294(4) 0.9437(7) 0.107(5) Uani 0.527(5) 1 d PD A 1
F3 F 0.3420(4) 0.0387(4) 0.8823(11) 0.124(6) Uani 0.527(5) 1 d PD A 1
S2 S 0.2626(2) -0.0610(3) 0.8117(4) 0.108(3) Uani 0.473(5) 1 d P A 2
O20 O 0.2942(6) -0.0589(10) 0.7453(12) 0.135(9) Uani 0.473(5) 1 d P A 2
O21 O 0.2865(8) -0.0305(8) 0.8749(15) 0.152(11) Uani 0.473(5) 1 d P A 2
O22 O 0.2300(7) -0.1099(9) 0.8458(15) 0.149(9) Uani 0.473(5) 1 d PU A 2
C70 C 0.2329(7) -0.0412(6) 0.7590(14) 0.067(6) Uani 0.473(5) 1 d P A 2
F4 F 0.1982(4) -0.0448(5) 0.8100(11) 0.113(6) Uani 0.473(5) 1 d P A 2
F5 F 0.2555(6) -0.0054(6) 0.7341(13) 0.131(7) Uani 0.473(5) 1 d P A 2
F6 F 0.2106(7) -0.0644(6) 0.6927(11) 0.125(6) Uani 0.473(5) 1 d P A 2
N1 N 0.51993(18) 0.33508(18) 0.8483(4) 0.0397(12) Uani 1 1 d . . .
N2 N 0.45111(18) 0.27479(18) 0.7793(4) 0.0415(13) Uani 1 1 d . . .
N3 N 0.36611(17) 0.41674(17) 0.9050(3) 0.0377(12) Uani 1 1 d . . .
N4 N 0.30718(19) 0.35770(18) 0.8130(4) 0.0401(12) Uani 1 1 d . B .
N5 N 0.58045(18) 0.46857(19) 0.9448(4) 0.0428(13) Uani 1 1 d . . .
N6 N 0.51924(19) 0.49481(18) 0.9725(4) 0.0407(12) Uani 1 1 d . . .
N7 N 0.3246(2) 0.21254(18) 0.6210(4) 0.0488(14) Uani 1 1 d . . .
N8 N 0.2706(2) 0.24910(19) 0.6274(4) 0.0491(14) Uani 1 1 d . B .
N9 N 0.4668(2) 0.39653(19) 0.8019(4) 0.0516(15) Uani 1 1 d . . .
C1 C 0.4919(2) 0.30107(19) 0.9049(4) 0.0359(14) Uani 1 1 d . . .
C2 C 0.4544(2) 0.2679(2) 0.8653(5) 0.0382(14) Uani 1 1 d . . .
C3 C 0.4244(2) 0.2313(2) 0.9131(5) 0.0400(14) Uani 1 1 d . . .
H3 H 0.3985 0.2084 0.8880 0.048 Uiso 1 1 calc R . .
C4 C 0.4332(2) 0.2294(2) 0.9956(5) 0.0479(17) Uani 1 1 d . . .
H4 H 0.4126 0.2050 1.0281 0.057 Uiso 1 1 calc R . .
C5 C 0.4703(2) 0.2611(2) 1.0333(5) 0.0493(17) Uani 1 1 d . . .
H5 H 0.4756 0.2580 1.0909 0.059 Uiso 1 1 calc R . .
C6 C 0.5006(2) 0.2978(2) 0.9888(5) 0.0461(17) Uani 1 1 d . . .
H6 H 0.5265 0.3200 1.0150 0.055 Uiso 1 1 calc R . .
C7 C 0.5562(2) 0.3721(2) 0.8640(5) 0.0382(14) Uani 1 1 d . . .
C8 C 0.57403(19) 0.4010(2) 0.7867(5) 0.0394(14) Uani 1 1 d . . .
C9 C 0.4239(2) 0.2490(2) 0.7221(4) 0.0403(14) Uani 1 1 d . . .
C10 C 0.4371(2) 0.2691(2) 0.6350(5) 0.0428(16) Uani 1 1 d . . .
C11 C 0.3380(2) 0.3785(2) 0.9512(5) 0.0431(15) Uani 1 1 d . . .
C12 C 0.3051(2) 0.3459(2) 0.8989(4) 0.0391(15) Uani 1 1 d . . .
C13 C 0.2741(2) 0.3053(2) 0.9366(5) 0.0471(17) Uani 1 1 d . . .
H13 H 0.2514 0.2826 0.9038 0.057 Uiso 1 1 calc R . .
C14 C 0.2774(3) 0.2995(3) 1.0184(6) 0.056(2) Uani 1 1 d . . .
H14 H 0.2566 0.2724 1.0437 0.067 Uiso 1 1 calc R . .
C15 C 0.3093(3) 0.3310(3) 1.0669(6) 0.056(2) Uani 1 1 d . . .
H15 H 0.3102 0.3248 1.1249 0.068 Uiso 1 1 calc R . .
C16 C 0.3408(3) 0.3717(3) 1.0364(5) 0.0515(18) Uani 1 1 d . . .
H16 H 0.3628 0.3935 1.0715 0.062 Uiso 1 1 calc R . .
C17 C 0.4053(2) 0.4501(2) 0.9288(5) 0.0385(14) Uani 1 1 d . . .
C18 C 0.4274(2) 0.4834(2) 0.8570(4) 0.0367(14) Uani 1 1 d . . .
C19 C 0.2847(2) 0.3347(2) 0.7511(5) 0.0429(15) Uani 1 1 d . . .
C20 C 0.3025(2) 0.3588(2) 0.6682(5) 0.0425(15) Uani 1 1 d . B .
C21 C 0.5800(2) 0.5004(2) 0.9009(4) 0.0429(15) Uani 1 1 d . . .
H21 H 0.6011 0.5141 0.8573 0.051 Uiso 1 1 calc R . .
C22 C 0.5505(2) 0.5146(2) 0.9152(5) 0.0410(14) Uani 1 1 d . . .
H22 H 0.5526 0.5387 0.8841 0.049 Uiso 1 1 calc R . .
C23 C 0.5180(2) 0.4620(2) 1.0174(5) 0.0483(17) Uani 1 1 d . . .
H23 H 0.4959 0.4475 1.0591 0.058 Uiso 1 1 calc R . .
C24 C 0.5495(2) 0.4486(2) 1.0032(5) 0.0439(15) Uani 1 1 d . . .
H24 H 0.5485 0.4254 1.0355 0.053 Uiso 1 1 calc R . .
C25 C 0.3235(3) 0.2366(2) 0.5585(5) 0.0498(17) Uani 1 1 d . B .
H25 H 0.3419 0.2416 0.5109 0.060 Uiso 1 1 calc R . .
C26 C 0.2960(2) 0.2553(3) 0.5597(5) 0.0517(18) Uani 1 1 d . . .
H26 H 0.2955 0.2720 0.5132 0.062 Uiso 1 1 calc R B .
C27 C 0.2740(3) 0.2261(3) 0.6916(6) 0.058(2) Uani 1 1 d . . .
H27 H 0.2572 0.2227 0.7407 0.070 Uiso 1 1 calc R B .
C28 C 0.2995(3) 0.2076(3) 0.6911(6) 0.0542(19) Uani 1 1 d . B .
H28 H 0.3003 0.1914 0.7384 0.065 Uiso 1 1 calc R . .
C29 C 0.6903(3) 0.5112(3) 0.9256(10) 0.081(3) Uani 1 1 d . . .
C30 C 0.6799(3) 0.5016(4) 1.0003(9) 0.083(3) Uani 1 1 d . . .
C31 C 0.6754(3) 0.4595(5) 1.0187(7) 0.091(4) Uani 1 1 d . . .
C32 C 0.6864(3) 0.4458(3) 0.9481(8) 0.068(3) Uani 1 1 d . . .
C33 C 0.6963(3) 0.4781(6) 0.8867(6) 0.101(5) Uani 1 1 d . . .
C34 C 0.7029(6) 0.5548(6) 0.8626(15) 0.161(7) Uani 1 1 d U . .
H34A H 0.6817 0.5648 0.8719 0.241 Uiso 1 1 calc R . .
H34B H 0.7016 0.5461 0.8036 0.241 Uiso 1 1 calc R . .
H34C H 0.7326 0.5787 0.8757 0.241 Uiso 1 1 calc R . .
C35 C 0.6698(7) 0.5285(8) 1.0618(14) 0.176(8) Uani 1 1 d U . .
H35A H 0.6961 0.5574 1.0698 0.263 Uiso 1 1 calc R . .
H35B H 0.6607 0.5131 1.1159 0.263 Uiso 1 1 calc R . .
H35C H 0.6459 0.5324 1.0393 0.263 Uiso 1 1 calc R . .
C36 C 0.6654(10) 0.4448(11) 1.111(2) 0.260(14) Uani 1 1 d U . .
H36A H 0.6930 0.4528 1.1408 0.390 Uiso 1 1 calc R . .
H36B H 0.6459 0.4128 1.1138 0.390 Uiso 1 1 calc R . .
H36C H 0.6510 0.4594 1.1383 0.390 Uiso 1 1 calc R . .
C37 C 0.6818(7) 0.3997(6) 0.9544(16) 0.166(8) Uani 1 1 d U . .
H37A H 0.6981 0.3986 1.0037 0.249 Uiso 1 1 calc R . .
H37B H 0.6938 0.3939 0.9035 0.249 Uiso 1 1 calc R . .
H37C H 0.6507 0.3773 0.9601 0.249 Uiso 1 1 calc R . .
C38 C 0.7088(5) 0.4817(8) 0.7916(13) 0.182(8) Uani 1 1 d U . .
H38A H 0.7234 0.5127 0.7743 0.274 Uiso 1 1 calc R . .
H38B H 0.6821 0.4648 0.7580 0.274 Uiso 1 1 calc R . .
H38C H 0.7287 0.4701 0.7827 0.274 Uiso 1 1 calc R . .
C39 C 0.32166(18) 0.12953(16) 0.5267(4) 0.070(3) Uani 1 1 d G . .
C40 C 0.36599(18) 0.14201(15) 0.5151(4) 0.099(5) Uani 1 1 d G . .
C41 C 0.38141(16) 0.13328(15) 0.5898(4) 0.076(3) Uani 1 1 d G . .
C42 C 0.34660(18) 0.11541(15) 0.6477(4) 0.076(3) Uani 1 1 d G . .
C43 C 0.30970(16) 0.11309(15) 0.6087(4) 0.076(3) Uani 1 1 d G . .
C44 C 0.2924(3) 0.1331(3) 0.4631(5) 0.150(7) Uani 1 1 d GU . .
H44A H 0.2776 0.1059 0.4301 0.224 Uiso 1 1 calc R . .
H44B H 0.3100 0.1580 0.4255 0.224 Uiso 1 1 calc R . .
H44C H 0.2704 0.1378 0.4917 0.224 Uiso 1 1 calc R . .
C45 C 0.3921(3) 0.1612(3) 0.4369(5) 0.160(7) Uani 1 1 d GU . .
H45A H 0.4142 0.1921 0.4468 0.240 Uiso 1 1 calc R . .
H45B H 0.3725 0.1593 0.3912 0.240 Uiso 1 1 calc R . .
H45C H 0.4069 0.1448 0.4212 0.240 Uiso 1 1 calc R . .
C46 C 0.4268(2) 0.1416(3) 0.6052(7) 0.173(10) Uani 1 1 d G . .
H46A H 0.4468 0.1622 0.5629 0.259 Uiso 1 1 calc R . .
H46B H 0.4270 0.1138 0.6012 0.259 Uiso 1 1 calc R . .
H46C H 0.4365 0.1541 0.6615 0.259 Uiso 1 1 calc R . .
C47 C 0.3485(3) 0.1014(2) 0.7353(5) 0.161(8) Uani 1 1 d G . .
H47A H 0.3754 0.0997 0.7426 0.242 Uiso 1 1 calc R . .
H47B H 0.3228 0.0724 0.7460 0.242 Uiso 1 1 calc R . .
H47C H 0.3487 0.1228 0.7752 0.242 Uiso 1 1 calc R . .
C48 C 0.2655(2) 0.0961(3) 0.6475(6) 0.162(9) Uani 1 1 d G . .
H48A H 0.2458 0.0988 0.6072 0.243 Uiso 1 1 calc R . .
H48B H 0.2682 0.1133 0.6981 0.243 Uiso 1 1 calc R . .
H48C H 0.2534 0.0652 0.6629 0.243 Uiso 1 1 calc R . .
C49 C 0.4852(3) 0.5340(3) 1.1372(5) 0.0543(19) Uani 1 1 d . . .
C50 C 0.5241(2) 0.5657(2) 1.0984(5) 0.0477(17) Uani 1 1 d . . .
C51 C 0.5152(3) 0.5902(3) 1.0385(5) 0.0544(19) Uani 1 1 d . . .
C52 C 0.4684(4) 0.5729(4) 1.0464(8) 0.087(4) Uani 1 1 d . . .
C53 C 0.4496(3) 0.5388(3) 1.1102(7) 0.071(3) Uani 1 1 d . . .
C54 C 0.4839(4) 0.5015(3) 1.2054(5) 0.077(3) Uani 1 1 d . . .
H54A H 0.5135 0.5061 1.2137 0.116 Uiso 1 1 calc R . .
H54B H 0.4642 0.4712 1.1868 0.116 Uiso 1 1 calc R . .
H54C H 0.4730 0.5067 1.2585 0.116 Uiso 1 1 calc R . .
C55 C 0.5693(3) 0.5726(3) 1.1145(6) 0.063(2) Uani 1 1 d . . .
H55A H 0.5914 0.6022 1.0964 0.094 Uiso 1 1 calc R . .
H55B H 0.5731 0.5507 1.0829 0.094 Uiso 1 1 calc R . .
H55C H 0.5728 0.5693 1.1748 0.094 Uiso 1 1 calc R . .
C56 C 0.5486(4) 0.6279(3) 0.9875(7) 0.080(3) Uani 1 1 d . . .
H56A H 0.5542 0.6556 1.0130 0.121 Uiso 1 1 calc R . .
H56B H 0.5375 0.6258 0.9301 0.121 Uiso 1 1 calc R . .
H56C H 0.5760 0.6269 0.9858 0.121 Uiso 1 1 calc R . .
C57 C 0.4434(4) 0.5912(4) 0.9986(10) 0.108(5) Uani 1 1 d . . .
H57A H 0.4432 0.6147 1.0318 0.162 Uiso 1 1 calc R . .
H57B H 0.4130 0.5676 0.9891 0.162 Uiso 1 1 calc R . .
H57C H 0.4577 0.6030 0.9444 0.162 Uiso 1 1 calc R . .
C58 C 0.4033(3) 0.5110(4) 1.1327(8) 0.100(4) Uani 1 1 d . . .
H58A H 0.3956 0.4801 1.1317 0.150 Uiso 1 1 calc R . .
H58B H 0.3849 0.5156 1.0922 0.150 Uiso 1 1 calc R . .
H58C H 0.3983 0.5187 1.1893 0.150 Uiso 1 1 calc R . .
C59 C 0.1831(2) 0.2407(3) 0.5186(5) 0.085(7) Uani 0.559(16) 1 d PGU B 1
C60 C 0.1671(2) 0.2154(2) 0.5946(6) 0.065(5) Uani 0.559(16) 1 d PGU B 1
C61 C 0.1600(2) 0.2416(3) 0.6552(5) 0.077(6) Uani 0.559(16) 1 d PGU B 1
C62 C 0.1717(2) 0.2830(3) 0.6167(6) 0.063(5) Uani 0.559(16) 1 d PGU B 1
C63 C 0.1860(2) 0.2825(2) 0.5323(6) 0.072(6) Uani 0.559(16) 1 d PGU B 1
C64 C 0.1950(4) 0.2257(5) 0.4376(8) 0.138(11) Uani 0.559(16) 1 d PGU B 1
H64A H 0.1705 0.2153 0.3977 0.206 Uiso 0.559(16) 1 calc PR B 1
H64B H 0.2009 0.2018 0.4502 0.206 Uiso 0.559(16) 1 calc PR B 1
H64C H 0.2213 0.2505 0.4128 0.206 Uiso 0.559(16) 1 calc PR B 1
C65 C 0.1589(4) 0.1689(3) 0.6085(11) 0.175(11) Uani 0.559(16) 1 d PG B 1
H65A H 0.1293 0.1475 0.5888 0.262 Uiso 0.559(16) 1 calc PR B 1
H65B H 0.1615 0.1643 0.6685 0.262 Uiso 0.559(16) 1 calc PR B 1
H65C H 0.1807 0.1650 0.5769 0.262 Uiso 0.559(16) 1 calc PR B 1
C66 C 0.1430(3) 0.2278(6) 0.7448(7) 0.120(9) Uani 0.559(16) 1 d PGU B 1
H66A H 0.1295 0.2448 0.7644 0.181 Uiso 0.559(16) 1 calc PR B 1
H66B H 0.1676 0.2334 0.7819 0.181 Uiso 0.559(16) 1 calc PR B 1
H66C H 0.1211 0.1964 0.7458 0.181 Uiso 0.559(16) 1 calc PR B 1
C67 C 0.1693(4) 0.3210(5) 0.6583(10) 0.114(9) Uani 0.559(16) 1 d PGU B 1
H67A H 0.1394 0.3162 0.6529 0.171 Uiso 0.559(16) 1 calc PR B 1
H67B H 0.1901 0.3487 0.6306 0.171 Uiso 0.559(16) 1 calc PR B 1
H67C H 0.1769 0.3225 0.7180 0.171 Uiso 0.559(16) 1 calc PR B 1
C68 C 0.2015(4) 0.3197(4) 0.4684(10) 0.101(7) Uani 0.559(16) 1 d PGU B 1
H68A H 0.2149 0.3135 0.4202 0.151 Uiso 0.559(16) 1 calc PR B 1
H68B H 0.2232 0.3474 0.4947 0.151 Uiso 0.559(16) 1 calc PR B 1
H68C H 0.1763 0.3223 0.4492 0.151 Uiso 0.559(16) 1 calc PR B 1
C59' C 0.1750(3) 0.2152(2) 0.5714(7) 0.108(12) Uani 0.441(16) 1 d PGU B 2
C60' C 0.1601(2) 0.2222(3) 0.6495(6) 0.085(8) Uani 0.441(16) 1 d PGU B 2
C61' C 0.1626(2) 0.2637(3) 0.6463(5) 0.067(7) Uani 0.441(16) 1 d PGU B 2
C62' C 0.1790(2) 0.2823(2) 0.5662(6) 0.061(6) Uani 0.441(16) 1 d PGU B 2
C63' C 0.1866(2) 0.2523(3) 0.5199(5) 0.068(7) Uani 0.441(16) 1 d PGU B 2
C64' C 0.1778(5) 0.1753(4) 0.5474(11) 0.175(11) Uani 0.441(16) 1 d PGU B 2
H64D H 0.1498 0.1530 0.5231 0.262 Uiso 0.441(16) 1 calc PR B 2
H64E H 0.1843 0.1632 0.5975 0.262 Uiso 0.441(16) 1 calc PR B 2
H64F H 0.2014 0.1836 0.5058 0.262 Uiso 0.441(16) 1 calc PR B 2
C65' C 0.1445(4) 0.1911(5) 0.7231(9) 0.21(3) Uiso 0.441(16) 1 d PG B 2
H65D H 0.1209 0.1930 0.7524 0.311 Uiso 0.441(16) 1 calc PR B 2
H65E H 0.1690 0.1990 0.7620 0.311 Uiso 0.441(16) 1 calc PR B 2
H65F H 0.1333 0.1610 0.7029 0.311 Uiso 0.441(16) 1 calc PR B 2
C66' C 0.1500(4) 0.2844(6) 0.7158(8) 0.135(13) Uani 0.441(16) 1 d PGU B 2
H66D H 0.1187 0.2749 0.7114 0.203 Uiso 0.441(16) 1 calc PR B 2
H66E H 0.1674 0.3165 0.7110 0.203 Uiso 0.441(16) 1 calc PR B 2
H66F H 0.1558 0.2753 0.7704 0.203 Uiso 0.441(16) 1 calc PR B 2
C67' C 0.1869(4) 0.3262(3) 0.5356(10) 0.130(13) Uani 0.441(16) 1 d PGU B 2
H67D H 0.2128 0.3395 0.4989 0.194 Uiso 0.441(16) 1 calc PR B 2
H67E H 0.1919 0.3455 0.5839 0.194 Uiso 0.441(16) 1 calc PR B 2
H67F H 0.1611 0.3222 0.5041 0.194 Uiso 0.441(16) 1 calc PR B 2
C68' C 0.2041(4) 0.2588(5) 0.4315(7) 0.135(13) Uani 0.441(16) 1 d PGU B 2
H68D H 0.1794 0.2462 0.3917 0.202 Uiso 0.441(16) 1 calc PR B 2
H68E H 0.2214 0.2441 0.4249 0.202 Uiso 0.441(16) 1 calc PR B 2
H68F H 0.2228 0.2903 0.4202 0.202 Uiso 0.441(16) 1 calc PR B 2
C71 C 0.3768(4) 0.3027(4) 0.9117(11) 0.091(4) Uani 1 1 d . . .
H71 H 0.3947 0.3289 0.8810 0.110 Uiso 1 1 calc R . .
C72 C 0.3607(6) 0.2667(6) 1.0485(9) 0.123(6) Uani 1 1 d . . .
H72A H 0.3291 0.2550 1.0404 0.185 Uiso 1 1 calc R . .
H72B H 0.3688 0.2775 1.1063 0.185 Uiso 1 1 calc R . .
H72C H 0.3677 0.2433 1.0383 0.185 Uiso 1 1 calc R . .
C73 C 0.4232(5) 0.3419(6) 1.0207(10) 0.121(5) Uani 1 1 d . . .
H73A H 0.4479 0.3365 1.0265 0.182 Uiso 1 1 calc R . .
H73B H 0.4163 0.3497 1.0756 0.182 Uiso 1 1 calc R . .
H73C H 0.4312 0.3662 0.9810 0.182 Uiso 1 1 calc R . .
N10 N 0.3853(3) 0.3028(3) 0.9895(7) 0.082(2) Uani 1 1 d . . .
O23 O 0.3468(3) 0.2709(3) 0.8719(7) 0.106(3) Uani 1 1 d . . .
O24 O 0.2350(4) 0.4315(6) 0.7163(7) 0.168(6) Uani 1 1 d . . .
O25 O 0.3678(3) 0.3102(3) 0.7031(6) 0.097(2) Uani 1 1 d D . .
H25A H 0.382(2) 0.3368(10) 0.721(4) 0.04(2) Uiso 1 1 d D . .
H25B H 0.350(3) 0.297(2) 0.744(4) 0.10(5) Uiso 1 1 d D . .
O26 O 0.6667 0.3333 0.7074(8) 0.087(4) Uani 1 3 d S . .

loop_
_atom_site_aniso_label
_atom_site_aniso_U_11
_atom_site_aniso_U_22
_atom_site_aniso_U_33
_atom_site_aniso_U_23
_atom_site_aniso_U_13
_atom_site_aniso_U_12
Rh1 0.0354(2) 0.0379(2) 0.0455(3) -0.0065(2) -0.0066(2) 0.0171(2)
Rh2 0.0442(3) 0.0328(2) 0.0646(4) -0.0176(2) -0.0130(3) 0.0209(2)
Rh3 0.0479(3) 0.0469(3) 0.0490(3) -0.0176(3) -0.0106(3) 0.0271(3)
Rh4 0.0367(3) 0.0386(3) 0.0743(4) -0.0118(3) -0.0062(3) 0.0182(2)
Cu1 0.0420(4) 0.0303(4) 0.0449(5) -0.0066(3) -0.0069(4) 0.0136(3)
Cu2 0.0343(4) 0.0382(4) 0.0414(4) -0.0023(3) 0.0007(3) 0.0164(3)
O1 0.043(2) 0.036(2) 0.041(3) -0.001(2) 0.000(2) 0.0157(19)
O2 0.040(2) 0.036(2) 0.047(3) -0.003(2) -0.007(2) 0.010(2)
O3 0.045(3) 0.044(3) 0.037(3) 0.002(2) 0.001(2) 0.016(2)
O4 0.043(2) 0.028(2) 0.059(3) -0.007(2) -0.006(2) 0.0184(19)
O5 0.057(3) 0.048(3) 0.057(3) -0.010(2) -0.001(3) 0.024(2)
O6 0.052(3) 0.045(3) 0.044(3) -0.007(2) -0.003(2) 0.023(2)
O7 0.058(3) 0.049(3) 0.034(3) -0.006(2) -0.003(2) 0.026(2)
O8 0.042(3) 0.040(2) 0.057(3) -0.010(2) -0.012(2) 0.020(2)
O9 0.032(2) 0.037(2) 0.038(2) -0.0036(19) -0.0009(19) 0.0164(18)
O10 0.043(3) 0.034(2) 0.073(4) -0.001(2) 0.006(2) 0.015(2)
O11 0.045(3) 0.041(2) 0.050(3) -0.006(2) -0.007(2) 0.018(2)
O12 0.038(2) 0.044(3) 0.043(3) 0.005(2) 0.002(2) 0.010(2)
O13 0.054(3) 0.041(3) 0.063(3) -0.010(2) -0.005(2) 0.026(2)
O14 0.063(4) 0.062(3) 0.082(4) -0.028(3) -0.027(3) 0.037(3)
O15 0.063(3) 0.062(3) 0.076(4) -0.012(3) 0.001(3) 0.042(3)
O16 0.072(4) 0.082(4) 0.087(5) -0.004(4) -0.003(4) 0.057(4)
S1 0.072(3) 0.073(3) 0.062(3) 0.019(2) 0.002(2) 0.031(2)
O17 0.040(5) 0.056(6) 0.071(7) 0.031(5) 0.021(5) 0.024(5)
O18 0.090(8) 0.088(8) 0.127(11) 0.023(8) 0.033(8) 0.065(7)
O19 0.103(12) 0.154(16) 0.085(11) 0.034(11) -0.042(10) 0.043(11)
C69 0.064(10) 0.054(9) 0.088(13) 0.011(9) -0.006(9) 0.031(8)
F1 0.090(9) 0.086(8) 0.134(12) 0.029(8) 0.060(9) 0.024(7)
F2 0.149(12) 0.087(8) 0.049(7) 0.007(6) 0.004(7) 0.031(8)
F3 0.100(9) 0.095(9) 0.206(18) 0.022(10) 0.037(10) 0.070(8)
S2 0.095(5) 0.139(6) 0.059(4) -0.011(4) 0.016(3) 0.034(4)
O20 0.068(10) 0.26(3) 0.064(11) -0.026(14) 0.001(8) 0.072(14)
O21 0.100(15) 0.15(2) 0.113(17) -0.053(15) 0.002(13) -0.010(14)
O22 0.106(12) 0.155(15) 0.118(14) -0.016(12) 0.047(11) 0.014(10)
C70 0.070(12) 0.047(9) 0.080(14) -0.041(9) -0.043(11) 0.026(9)
F4 0.068(8) 0.125(12) 0.128(13) -0.067(10) -0.001(8) 0.035(8)
F5 0.100(11) 0.131(14) 0.151(16) 0.045(12) 0.076(11) 0.049(10)
F6 0.171(17) 0.113(12) 0.099(12) -0.009(9) 0.006(11) 0.078(12)
N1 0.040(3) 0.037(3) 0.041(3) -0.001(2) 0.005(2) 0.018(2)
N2 0.041(3) 0.037(3) 0.049(4) 0.000(2) 0.004(3) 0.022(2)
N3 0.035(3) 0.044(3) 0.041(3) -0.007(2) 0.003(2) 0.025(2)
N4 0.045(3) 0.042(3) 0.037(3) -0.002(2) 0.004(2) 0.024(3)
N5 0.039(3) 0.046(3) 0.042(3) -0.003(2) -0.001(2) 0.020(2)
N6 0.049(3) 0.043(3) 0.037(3) -0.004(2) -0.002(2) 0.028(3)
N7 0.058(3) 0.035(3) 0.056(4) -0.004(3) -0.004(3) 0.025(3)
N8 0.049(3) 0.046(3) 0.060(4) -0.005(3) -0.002(3) 0.029(3)
N9 0.072(4) 0.039(3) 0.050(4) -0.005(3) 0.000(3) 0.032(3)
C1 0.039(3) 0.029(3) 0.048(4) -0.004(3) 0.001(3) 0.023(3)
C2 0.040(3) 0.032(3) 0.048(4) -0.002(3) -0.001(3) 0.023(3)
C3 0.042(3) 0.036(3) 0.045(4) -0.003(3) 0.009(3) 0.022(3)
C4 0.054(4) 0.035(3) 0.057(5) 0.001(3) 0.009(3) 0.024(3)
C5 0.052(4) 0.056(4) 0.049(4) 0.008(3) 0.009(3) 0.033(4)
C6 0.049(4) 0.039(3) 0.057(5) -0.003(3) -0.002(3) 0.027(3)
C7 0.034(3) 0.031(3) 0.049(4) -0.002(3) 0.006(3) 0.015(3)
C8 0.026(3) 0.041(3) 0.046(4) 0.002(3) 0.001(3) 0.014(3)
C9 0.048(4) 0.040(3) 0.040(4) -0.009(3) -0.002(3) 0.028(3)
C10 0.038(3) 0.032(3) 0.060(5) -0.015(3) -0.010(3) 0.019(3)
C11 0.049(4) 0.045(4) 0.048(4) 0.003(3) 0.008(3) 0.032(3)
C12 0.039(3) 0.032(3) 0.050(4) 0.001(3) 0.008(3) 0.020(3)
C13 0.045(4) 0.040(3) 0.059(5) 0.004(3) 0.011(3) 0.024(3)
C14 0.056(4) 0.050(4) 0.067(6) 0.020(4) 0.026(4) 0.031(4)
C15 0.061(5) 0.072(5) 0.055(5) 0.011(4) 0.020(4) 0.048(5)
C16 0.069(5) 0.057(4) 0.047(4) 0.013(3) 0.016(4) 0.046(4)
C17 0.046(3) 0.038(3) 0.040(4) -0.004(3) 0.002(3) 0.028(3)
C18 0.041(3) 0.034(3) 0.035(4) -0.002(3) 0.002(3) 0.018(3)
C19 0.039(3) 0.034(3) 0.060(5) -0.002(3) 0.000(3) 0.021(3)
C20 0.032(3) 0.038(3) 0.055(4) -0.006(3) -0.003(3) 0.016(3)
C21 0.044(4) 0.037(3) 0.044(4) 0.003(3) 0.004(3) 0.017(3)
C22 0.047(3) 0.045(3) 0.040(4) -0.004(3) -0.005(3) 0.030(3)
C23 0.047(4) 0.042(3) 0.049(4) 0.011(3) 0.004(3) 0.017(3)
C24 0.047(4) 0.047(4) 0.043(4) 0.004(3) 0.007(3) 0.027(3)
C25 0.057(4) 0.049(4) 0.055(5) -0.003(3) -0.005(3) 0.035(3)
C26 0.050(4) 0.055(4) 0.051(5) 0.006(3) 0.009(3) 0.027(3)
C27 0.059(5) 0.053(4) 0.063(5) 0.012(4) 0.014(4) 0.029(4)
C28 0.061(5) 0.047(4) 0.064(5) -0.004(4) 0.005(4) 0.035(4)
C29 0.049(5) 0.056(5) 0.124(10) -0.003(6) -0.024(6) 0.017(4)
C30 0.057(5) 0.101(8) 0.092(8) -0.052(7) -0.039(6) 0.040(6)
C31 0.039(4) 0.135(10) 0.064(7) 0.041(7) -0.010(4) 0.018(5)
C32 0.046(4) 0.060(5) 0.104(9) -0.029(5) -0.023(5) 0.030(4)
C33 0.049(5) 0.187(14) 0.039(5) -0.026(7) -0.010(4) 0.037(7)
C34 0.115(11) 0.159(13) 0.198(15) 0.048(11) -0.036(10) 0.060(9)
C35 0.173(14) 0.205(15) 0.169(15) -0.090(12) -0.019(11) 0.110(12)
C36 0.208(19) 0.28(2) 0.25(2) 0.048(17) -0.033(16) 0.095(15)
C37 0.170(13) 0.145(12) 0.223(17) -0.013(12) 0.007(12) 0.110(11)
C38 0.091(9) 0.262(17) 0.131(12) -0.040(13) -0.021(9) 0.040(10)
C39 0.079(6) 0.049(5) 0.084(7) -0.023(5) -0.017(5) 0.033(4)
C40 0.137(11) 0.032(4) 0.089(8) -0.020(5) 0.048(8) 0.013(5)
C41 0.065(5) 0.054(5) 0.125(10) -0.041(6) -0.027(6) 0.043(4)
C42 0.092(7) 0.041(4) 0.075(7) -0.021(4) -0.005(5) 0.017(4)
C43 0.068(6) 0.047(4) 0.102(8) -0.013(5) 0.003(6) 0.021(4)
C44 0.176(13) 0.119(10) 0.162(13) -0.061(10) -0.070(11) 0.079(10)
C45 0.167(13) 0.105(10) 0.164(14) -0.033(9) 0.068(11) 0.036(9)
C46 0.084(8) 0.091(9) 0.36(3) -0.054(15) -0.050(14) 0.056(8)
C47 0.29(3) 0.105(11) 0.102(11) -0.016(9) -0.024(15) 0.112(15)
C48 0.111(11) 0.085(9) 0.20(2) -0.011(11) 0.079(12) -0.016(8)
C49 0.064(5) 0.044(4) 0.042(4) -0.010(3) 0.002(3) 0.017(3)
C50 0.046(4) 0.057(4) 0.043(4) -0.015(3) -0.007(3) 0.028(3)
C51 0.062(5) 0.052(4) 0.053(5) -0.023(3) -0.018(4) 0.031(4)
C52 0.100(7) 0.088(7) 0.108(9) -0.065(7) -0.054(7) 0.074(7)
C53 0.059(5) 0.066(5) 0.087(7) -0.026(5) -0.007(5) 0.030(4)
C54 0.109(8) 0.067(5) 0.031(4) 0.008(4) 0.021(5) 0.025(5)
C55 0.056(4) 0.068(5) 0.060(5) -0.019(4) -0.017(4) 0.028(4)
C56 0.111(8) 0.046(5) 0.069(7) -0.006(4) -0.011(6) 0.028(5)
C57 0.106(9) 0.099(9) 0.134(12) -0.052(8) -0.054(9) 0.062(8)
C58 0.073(6) 0.110(9) 0.098(9) -0.055(7) 0.012(6) 0.031(6)
C59 0.065(11) 0.095(12) 0.124(17) -0.022(11) -0.019(11) 0.061(10)
C60 0.033(7) 0.051(9) 0.084(11) -0.014(8) -0.006(7) 0.000(6)
C61 0.060(10) 0.055(12) 0.118(14) -0.007(10) -0.012(9) 0.029(9)
C62 0.044(8) 0.059(9) 0.090(12) -0.002(9) 0.001(8) 0.029(7)
C63 0.084(11) 0.076(11) 0.071(11) -0.026(8) -0.024(9) 0.051(9)
C64 0.099(14) 0.166(19) 0.123(17) -0.018(15) 0.001(13) 0.047(13)
C65 0.21(2) 0.088(11) 0.22(2) -0.024(14) -0.029(16) 0.069(12)
C66 0.087(13) 0.162(18) 0.095(14) 0.009(13) 0.019(11) 0.049(12)
C67 0.107(14) 0.123(15) 0.145(17) -0.045(12) -0.005(12) 0.082(12)
C68 0.094(13) 0.121(14) 0.100(14) 0.012(11) -0.001(10) 0.064(11)
C59' 0.121(19) 0.078(16) 0.13(2) -0.019(13) 0.021(15) 0.052(14)
C60' 0.051(11) 0.043(12) 0.113(17) 0.018(12) -0.011(11) -0.012(8)
C61' 0.028(8) 0.062(14) 0.107(16) -0.020(12) -0.012(9) 0.021(9)
C62' 0.054(10) 0.063(11) 0.088(15) -0.020(10) -0.018(10) 0.045(9)
C63' 0.072(14) 0.051(10) 0.063(13) -0.029(9) -0.024(10) 0.018(8)
C64' 0.21(2) 0.088(11) 0.22(2) -0.024(14) -0.029(16) 0.069(12)
C66' 0.127(19) 0.16(2) 0.104(18) -0.044(15) 0.029(14) 0.060(15)
C67' 0.122(18) 0.144(19) 0.15(2) 0.026(14) -0.048(14) 0.084(15)
C68' 0.080(14) 0.17(2) 0.14(2) -0.006(16) -0.053(14) 0.054(14)
C71 0.074(7) 0.084(7) 0.124(12) 0.002(8) 0.020(7) 0.045(6)
C72 0.166(14) 0.180(15) 0.088(9) 0.027(10) 0.037(10) 0.134(13)
C73 0.137(12) 0.184(16) 0.097(10) 0.003(10) -0.011(9) 0.121(13)
N10 0.095(7) 0.088(6) 0.076(7) 0.010(5) 0.020(5) 0.056(6)
O23 0.096(6) 0.092(6) 0.119(7) -0.002(5) 0.010(5) 0.040(5)
O24 0.142(9) 0.306(18) 0.087(8) 0.038(9) 0.002(6) 0.134(11)
O25 0.081(5) 0.081(5) 0.091(6) -0.020(5) -0.017(5) 0.013(4)
O26 0.103(6) 0.103(6) 0.055(7) 0.000 0.000 0.051(3)

loop_
_atom_type_symbol
_atom_type_description
_atom_type_scat_dispersion_real
_atom_type_scat_dispersion_imag
_atom_type_scat_source
C C 0.0033 0.0016 'International Tables Vol C Tables 4.2.6.8 and 6.1.1.4'
H H 0.0000 0.0000 'International Tables Vol C Tables 4.2.6.8 and 6.1.1.4'
N N 0.0061 0.0033 'International Tables Vol C Tables 4.2.6.8 and 6.1.1.4'
O O 0.0106 0.0060 'International Tables Vol C Tables 4.2.6.8 and 6.1.1.4'
F F 0.0171 0.0103 'International Tables Vol C Tables 4.2.6.8 and 6.1.1.4'
S S 0.1246 0.1234 'International Tables Vol C Tables 4.2.6.8 and 6.1.1.4'
Cu Cu 0.3201 1.2651 'International Tables Vol C Tables 4.2.6.8 and 6.1.1.4'
Rh Rh -1.1178 0.9187 'International Tables Vol C Tables 4.2.6.8 and 6.1.1.4'

loop_
_geom_angle_atom_site_label_1
_geom_angle_atom_site_label_2
_geom_angle_atom_site_label_3
_geom_angle
C33 Rh1 C29 39.5(5)
C33 Rh1 C31 63.1(4)
C29 Rh1 C31 62.5(5)
C33 Rh1 C32 38.7(5)
C29 Rh1 C32 64.6(4)
C31 Rh1 C32 37.1(5)
C33 Rh1 O2 94.0(3)
C29 Rh1 O2 109.6(5)
C31 Rh1 O2 153.1(4)
C32 Rh1 O2 116.0(3)
C33 Rh1 O1 132.0(5)
C29 Rh1 O1 167.3(3)
C31 Rh1 O1 106.1(4)
C32 Rh1 O1 103.1(3)
O2 Rh1 O1 78.00(18)
C33 Rh1 N5 142.9(5)
C29 Rh1 N5 105.8(3)
C31 Rh1 N5 120.3(4)
C32 Rh1 N5 157.2(3)
O2 Rh1 N5 86.4(2)
O1 Rh1 N5 84.4(2)
C33 Rh1 C30 61.7(5)
C29 Rh1 C30 33.9(5)
C31 Rh1 C30 39.3(5)
C32 Rh1 C30 63.3(4)
O2 Rh1 C30 142.7(5)
O1 Rh1 C30 139.3(5)
N5 Rh1 C30 96.9(3)
C40 Rh2 C41 38.98(9)
C40 Rh2 N7 130.5(3)
C41 Rh2 N7 162.2(2)
C40 Rh2 C39 38.78(10)
C41 Rh2 C39 64.72(15)
N7 Rh2 C39 98.9(2)
C40 Rh2 O4 142.0(2)
C41 Rh2 O4 105.0(2)
N7 Rh2 O4 87.5(2)
C39 Rh2 O4 156.3(2)
C40 Rh2 O5 100.2(2)
C41 Rh2 O5 109.9(2)
N7 Rh2 O5 84.5(2)
C39 Rh2 O5 124.4(2)
O4 Rh2 O5 78.8(2)
C40 Rh2 C42 64.51(15)
C41 Rh2 C42 38.36(10)
N7 Rh2 C42 129.8(2)
C39 Rh2 C42 63.91(15)
O4 Rh2 C42 94.47(18)
O5 Rh2 C42 145.1(2)
C40 Rh2 C43 64.30(15)
C41 Rh2 C43 64.03(15)
N7 Rh2 C43 99.1(2)
C39 Rh2 C43 38.06(10)
O4 Rh2 C43 118.5(2)
O5 Rh2 C43 162.4(2)
C42 Rh2 C43 37.82(10)
C49 Rh3 C52 64.9(4)
C49 Rh3 N6 109.3(3)
C52 Rh3 N6 153.8(4)
C49 Rh3 C50 38.7(3)
C52 Rh3 C50 64.2(3)
N6 Rh3 C50 94.9(2)
C49 Rh3 O7 103.2(3)
C52 Rh3 O7 118.0(4)
N6 Rh3 O7 88.0(2)
C50 Rh3 O7 140.1(3)
C49 Rh3 C51 66.3(3)
C52 Rh3 C51 39.7(4)
N6 Rh3 C51 114.1(3)
C50 Rh3 C51 38.8(3)
O7 Rh3 C51 157.3(3)
C49 Rh3 O8 163.8(3)
C52 Rh3 O8 100.1(4)
N6 Rh3 O8 86.8(2)
C50 Rh3 O8 141.8(3)
O7 Rh3 O8 78.01(19)
C51 Rh3 O8 106.5(3)
C49 Rh3 C53 38.4(4)
C52 Rh3 C53 39.5(5)
N6 Rh3 C53 146.6(3)
C50 Rh3 C53 64.6(3)
O7 Rh3 C53 92.0(3)
C51 Rh3 C53 67.1(3)
O8 Rh3 C53 125.9(3)
C61 Rh4 C62' 53.57(18)
C61 Rh4 O10 98.1(3)
C62' Rh4 O10 125.9(3)
C61 Rh4 C63' 66.6(2)
C62' Rh4 C63' 39.39(13)
O10 Rh4 C63' 163.1(2)
C61 Rh4 N8 129.4(3)
C62' Rh4 N8 149.4(3)
O10 Rh4 N8 84.7(2)
C63' Rh4 N8 110.3(3)
C61 Rh4 O11 143.1(3)
C62' Rh4 O11 98.1(2)
O10 Rh4 O11 79.27(19)
C63' Rh4 O11 108.3(3)
N8 Rh4 O11 87.3(2)
C61 Rh4 C61' 20.47(8)
C62' Rh4 C61' 39.23(13)
O10 Rh4 C61' 97.6(3)
C63' Rh4 C61' 65.6(2)
N8 Rh4 C61' 149.9(3)
O11 Rh4 C61' 122.7(3)
C61 Rh4 C62 39.90(14)
C62' Rh4 C62 23.15(8)
O10 Rh4 C62 104.6(3)
C63' Rh4 C62 59.19(19)
N8 Rh4 C62 165.9(3)
O11 Rh4 C62 104.6(3)
C61' Rh4 C62 20.42(7)
C61 Rh4 C60 39.76(14)
C62' Rh4 C60 63.12(19)
O10 Rh4 C60 126.6(3)
C63' Rh4 C60 45.23(15)
N8 Rh4 C60 100.0(3)
O11 Rh4 C60 153.4(3)
C61' Rh4 C60 54.72(18)
C62 Rh4 C60 66.0(2)
C61 Rh4 C59' 51.68(17)
C62' Rh4 C59' 65.4(2)
O10 Rh4 C59' 136.5(3)
C63' Rh4 C59' 38.85(13)
N8 Rh4 C59' 92.8(3)
O11 Rh4 C59' 144.1(3)
C61' Rh4 C59' 64.9(2)
C62 Rh4 C59' 73.1(2)
C60 Rh4 C59' 12.4
C61 Rh4 C60' 18.61(7)
C62' Rh4 C60' 65.2(2)
O10 Rh4 C60' 103.0(3)
C63' Rh4 C60' 65.0(2)
N8 Rh4 C60' 111.4(3)
O11 Rh4 C60' 161.2(3)
C61' Rh4 C60' 38.64(14)
C62 Rh4 C60' 56.66(19)
C60 Rh4 C60' 26.05(9)
C59' Rh4 C60' 38.41(13)
C61 Rh4 C63 65.4(2)
C62' Rh4 C63 15.44(6)
O10 Rh4 C63 139.0(3)
C63' Rh4 C63 29.05(10)
N8 Rh4 C63 135.3(3)
O11 Rh4 C63 92.3(2)
C61' Rh4 C63 53.77(17)
C62 Rh4 C63 38.58(13)
C60 Rh4 C63 64.49(19)
C59' Rh4 C63 63.07(19)
C60' Rh4 C63 73.6(2)
N1 Cu1 N2 82.2(2)
N1 Cu1 O6 161.6(2)
N2 Cu1 O6 84.2(2)
N1 Cu1 O3 83.8(2)
N2 Cu1 O3 164.1(2)
O6 Cu1 O3 107.6(2)
N1 Cu1 O13 103.9(2)
N2 Cu1 O13 96.9(2)
O6 Cu1 O13 90.0(2)
O3 Cu1 O13 93.9(2)
N3 Cu2 N4 82.2(2)
N3 Cu2 O9 83.7(2)
N4 Cu2 O9 163.0(2)
N3 Cu2 O12 160.8(2)
N4 Cu2 O12 82.4(2)
O9 Cu2 O12 109.13(19)
N3 Cu2 O16 102.4(2)
N4 Cu2 O16 102.2(3)
O9 Cu2 O16 90.2(2)
O12 Cu2 O16 92.0(2)
C7 O1 Rh1 111.9(4)
C8 O2 Rh1 113.9(5)
C8 O3 Cu1 109.3(4)
C9 O4 Rh2 112.3(4)
C10 O5 Rh2 113.6(5)
C10 O6 Cu1 109.3(5)
C17 O7 Rh3 111.9(4)
C18 O8 Rh3 114.2(5)
C18 O9 Cu2 110.7(4)
C19 O10 Rh4 112.8(5)
C20 O11 Rh4 114.7(4)
C20 O12 Cu2 109.1(5)
N9 O13 Cu1 122.9(5)
O18 S1 O19 112.2(11)
O18 S1 O17 113.1(8)
O19 S1 O17 122.2(9)
O18 S1 C69 103.6(9)
O19 S1 C69 103.3(11)
O17 S1 C69 99.2(7)
F3 C69 F1 109.1(15)
F3 C69 F2 95.6(15)
F1 C69 F2 107.3(16)
F3 C69 S1 116.5(14)
F1 C69 S1 113.0(13)
F2 C69 S1 113.8(13)
O21 S2 O20 108.7(13)
O21 S2 O22 114.2(15)
O20 S2 O22 113.9(15)
O21 S2 C70 106.8(16)
O20 S2 C70 102.6(13)
O22 S2 C70 109.8(14)
F5 C70 F6 105(2)
F5 C70 F4 112.3(17)
F6 C70 F4 100.6(16)
F5 C70 S2 111.9(17)
F6 C70 S2 115.3(14)
F4 C70 S2 110.7(17)
C7 N1 C1 129.3(6)
C7 N1 Cu1 114.5(5)
C1 N1 Cu1 115.4(4)
C9 N2 C2 130.9(6)
C9 N2 Cu1 114.5(5)
C2 N2 Cu1 114.5(4)
C17 N3 C11 127.5(6)
C17 N3 Cu2 114.7(5)
C11 N3 Cu2 116.9(5)
C19 N4 C12 129.7(6)
C19 N4 Cu2 116.2(5)
C12 N4 Cu2 114.1(4)
C21 N5 C24 117.4(6)
C21 N5 Rh1 120.2(5)
C24 N5 Rh1 122.4(5)
C22 N6 C23 118.7(6)
C22 N6 Rh3 120.4(4)
C23 N6 Rh3 120.0(5)
C25 N7 C28 118.1(6)
C25 N7 Rh2 120.4(5)
C28 N7 Rh2 121.5(5)
C27 N8 C26 117.0(6)
C27 N8 Rh4 123.1(5)
C26 N8 Rh4 119.8(5)
O15 N9 O14 122.6(6)
O15 N9 O13 118.4(7)
O14 N9 O13 119.0(6)
C6 C1 C2 121.3(6)
C6 C1 N1 126.1(6)
C2 C1 N1 112.5(6)
C1 C2 N2 114.8(6)
C1 C2 C3 118.7(6)
N2 C2 C3 126.6(6)
C4 C3 C2 118.9(7)
C3 C4 C5 122.3(7)
C4 C5 C6 120.7(8)
C1 C6 C5 118.1(7)
O1 C7 N1 129.2(6)
O1 C7 C8 118.4(5)
N1 C7 C8 112.4(6)
O2 C8 O3 124.4(7)
O2 C8 C7 117.3(6)
O3 C8 C7 118.3(5)
O4 C9 N2 129.2(7)
O4 C9 C10 119.1(6)
N2 C9 C10 111.5(6)
O6 C10 O5 123.3(7)
O6 C10 C9 120.4(6)
O5 C10 C9 116.2(6)
C16 C11 N3 126.7(7)
C16 C11 C12 122.1(7)
N3 C11 C12 111.3(6)
N4 C12 C11 115.3(6)
N4 C12 C13 126.8(7)
C11 C12 C13 118.0(7)
C14 C13 C12 118.9(7)
C13 C14 C15 122.1(8)
C14 C15 C16 123.4(8)
C15 C16 C11 115.6(8)
O7 C17 N3 128.9(7)
O7 C17 C18 119.8(6)
N3 C17 C18 111.3(6)
O9 C18 O8 125.5(6)
O9 C18 C17 119.3(6)
O8 C18 C17 115.2(6)
N4 C19 O10 129.7(7)
N4 C19 C20 111.5(6)
O10 C19 C20 118.7(7)
O12 C20 O11 125.2(7)
O12 C20 C19 120.4(6)
O11 C20 C19 114.4(6)
N5 C21 C22 123.2(7)
N6 C22 C21 120.0(6)
N6 C23 C24 120.3(7)
N5 C24 C23 120.3(7)
N7 C25 C26 122.2(8)
N8 C26 C25 119.2(7)
N8 C27 C28 124.6(8)
C27 C28 N7 118.8(8)
C30 C29 C33 109.8(11)
C30 C29 C34 136.1(15)
C33 C29 C34 113.8(15)
C30 C29 Rh1 75.0(7)
C33 C29 Rh1 70.2(6)
C34 C29 Rh1 124.2(9)
C29 C30 C31 109.9(11)
C29 C30 C35 125.2(16)
C31 C30 C35 124.7(17)
C29 C30 Rh1 71.1(6)
C31 C30 Rh1 69.5(5)
C35 C30 Rh1 122.1(10)
C32 C31 C30 107.1(9)
C32 C31 C36 137.0(19)
C30 C31 C36 115.4(19)
C32 C31 Rh1 71.5(6)
C30 C31 Rh1 71.2(5)
C36 C31 Rh1 128.0(12)
C31 C32 C33 106.8(9)
C31 C32 C37 114.8(14)
C33 C32 C37 138.2(14)
C31 C32 Rh1 71.5(5)
C33 C32 Rh1 69.8(6)
C37 C32 Rh1 119.9(9)
C32 C33 C29 106.2(9)
C32 C33 C38 133.4(17)
C29 C33 C38 120.2(17)
C32 C33 Rh1 71.5(6)
C29 C33 Rh1 70.2(6)
C38 C33 Rh1 119.9(8)
C43 C39 C40 108.0
C43 C39 C44 126.0
C40 C39 C44 126.0
C43 C39 Rh2 72.46(18)
C40 C39 Rh2 69.18(16)
C44 C39 Rh2 123.96(16)
C41 C40 C39 108.0
C41 C40 C45 126.0
C39 C40 C45 126.0
C41 C40 Rh2 71.18(18)
C39 C40 Rh2 72.03(16)
C45 C40 Rh2 122.48(17)
C40 C41 C42 108.0
C40 C41 C46 126.0
C42 C41 C46 126.0
C40 C41 Rh2 69.84(18)
C42 C41 Rh2 72.61(17)
C46 C41 Rh2 123.13(16)
C43 C42 C41 108.0
C43 C42 C47 126.0
C41 C42 C47 126.0
C43 C42 Rh2 71.55(16)
C41 C42 Rh2 69.02(16)
C47 C42 Rh2 125.00(16)
C42 C43 C39 108.0
C42 C43 C48 126.0
C39 C43 C48 126.0
C42 C43 Rh2 70.63(16)
C39 C43 Rh2 69.47(17)
C48 C43 Rh2 125.49(15)
C50 C49 C53 110.1(8)
C50 C49 C54 123.2(8)
C53 C49 C54 126.6(9)
C50 C49 Rh3 71.9(4)
C53 C49 Rh3 73.9(6)
C54 C49 Rh3 124.6(6)
C49 C50 C51 110.7(7)
C49 C50 C55 125.8(8)
C51 C50 C55 123.4(8)
C49 C50 Rh3 69.4(4)
C51 C50 Rh3 71.2(4)
C55 C50 Rh3 124.9(5)
C50 C51 C52 103.6(9)
C50 C51 C56 126.1(8)
C52 C51 C56 130.0(9)
C50 C51 Rh3 70.0(4)
C52 C51 Rh3 68.8(5)
C56 C51 Rh3 129.1(6)
C51 C52 C53 111.2(8)
C51 C52 C57 123.7(13)
C53 C52 C57 125.0(11)
C51 C52 Rh3 71.5(4)
C53 C52 Rh3 72.8(5)
C57 C52 Rh3 126.9(7)
C49 C53 C52 104.2(8)
C49 C53 C58 127.0(11)
C52 C53 C58 128.2(11)
C49 C53 Rh3 67.7(5)
C52 C53 Rh3 67.7(5)
C58 C53 Rh3 121.6(6)
C60 C59 C63 108.0
C60 C59 C64 126.0
C63 C59 C64 126.0
C60 C59 Rh4 67.7(2)
C63 C59 Rh4 70.8(2)
C64 C59 Rh4 127.0(2)
C59 C60 C61 108.0
C59 C60 C65 126.0
C61 C60 C65 126.0
C59 C60 Rh4 73.9(3)
C61 C60 Rh4 67.8(2)
C65 C60 Rh4 123.9(2)
C62 C61 C60 108.0
C62 C61 C66 126.0
C60 C61 C66 126.0
C62 C61 Rh4 71.8(2)
C60 C61 Rh4 72.4(2)
C66 C61 Rh4 121.5(2)
C61 C62 C63 108.0
C61 C62 C67 126.0
C63 C62 C67 126.0
C61 C62 Rh4 68.3(2)
C63 C62 Rh4 74.0(3)
C67 C62 Rh4 123.3(2)
C62 C63 C59 108.0
C62 C63 C68 126.0
C59 C63 C68 126.0
C62 C63 Rh4 67.4(2)
C59 C63 Rh4 71.4(2)
C68 C63 Rh4 126.7(2)
C60' C59' C63' 108.0
C60' C59' C64' 126.0
C63' C59' C64' 126.0
C60' C59' Rh4 71.1(3)
C63' C59' Rh4 69.1(2)
C64' C59' Rh4 125.3(2)
C59' C60' C61' 108.0
C59' C60' C65' 126.0
C61' C60' C65' 126.0
C59' C60' Rh4 70.4(2)
C61' C60' Rh4 69.4(2)
C65' C60' Rh4 125.7(2)
C62' C61' C60' 108.0
C62' C61' C66' 126.0
C60' C61' C66' 126.0
C62' C61' Rh4 69.2(2)
C60' C61' Rh4 71.9(2)
C66' C61' Rh4 124.4(2)
C61' C62' C63' 108.0
C61' C62' C67' 126.0
C63' C62' C67' 126.0
C61' C62' Rh4 71.5(3)
C63' C62' Rh4 70.9(2)
C67' C62' Rh4 123.3(2)
C59' C63' C62' 108.0
C59' C63' C68' 126.0
C62' C63' C68' 126.0
C59' C63' Rh4 72.1(2)
C62' C63' Rh4 69.8(2)
C68' C63' Rh4 123.8(2)
O23 C71 N10 125.7(13)
C71 N10 C73 116.1(11)
C71 N10 C72 125.8(13)
C73 N10 C72 118.1(13)

loop_
_geom_bond_atom_site_label_1
_geom_bond_atom_site_label_2
_geom_bond_distance
Rh1 C33 2.102(10)
Rh1 C29 2.102(9)
Rh1 C31 2.124(9)
Rh1 C32 2.124(8)
Rh1 O2 2.128(5)
Rh1 O1 2.132(4)
Rh1 N5 2.137(6)
Rh1 C30 2.146(9)
Rh2 C40 2.092(5)
Rh2 C41 2.109(4)
Rh2 N7 2.126(6)
Rh2 C39 2.129(5)
Rh2 O4 2.134(5)
Rh2 O5 2.140(6)
Rh2 C42 2.156(5)
Rh2 C43 2.168(5)
Rh3 C49 2.096(8)
Rh3 C52 2.108(8)
Rh3 N6 2.119(5)
Rh3 C50 2.127(7)
Rh3 O7 2.131(5)
Rh3 C51 2.143(8)
Rh3 O8 2.149(5)
Rh3 C53 2.177(10)
Rh4 C61 2.079(6)
Rh4 C62' 2.092(6)
Rh4 O10 2.092(6)
Rh4 C63' 2.106(7)
Rh4 N8 2.106(6)
Rh4 O11 2.114(5)
Rh4 C61' 2.122(6)
Rh4 C62 2.125(6)
Rh4 C60 2.140(6)
Rh4 C59' 2.145(7)
Rh4 C60' 2.154(7)
Rh4 C63 2.212(7)
Cu1 N1 1.915(6)
Cu1 N2 1.933(6)
Cu1 O6 1.994(5)
Cu1 O3 2.007(5)
Cu1 O13 2.266(5)
Cu2 N3 1.924(6)
Cu2 N4 1.930(6)
Cu2 O9 2.029(4)
Cu2 O12 2.033(5)
Cu2 O16 2.232(6)
O1 C7 1.261(8)
O2 C8 1.232(8)
O3 C8 1.275(9)
O4 C9 1.287(8)
O5 C10 1.291(9)
O6 C10 1.253(8)
O7 C17 1.249(9)
O8 C18 1.248(8)
O9 C18 1.237(8)
O10 C19 1.304(8)
O11 C20 1.298(9)
O12 C20 1.231(8)
O13 N9 1.276(8)
O14 N9 1.264(9)
O15 N9 1.204(8)
S1 O18 1.449(14)
S1 O19 1.465(16)
S1 O17 1.509(10)
S1 C69 1.79(2)
C69 F3 1.307(19)
C69 F1 1.31(2)
C69 F2 1.32(2)
S2 O21 1.40(2)
S2 O20 1.504(18)
S2 O22 1.61(3)
S2 C70 1.73(2)
C70 F5 1.17(2)
C70 F6 1.32(2)
C70 F4 1.41(3)
N1 C7 1.309(8)
N1 C1 1.424(8)
N2 C9 1.301(9)
N2 C2 1.402(9)
N3 C17 1.339(9)
N3 C11 1.409(9)
N4 C19 1.267(9)
N4 C12 1.417(9)
N5 C21 1.324(9)
N5 C24 1.332(9)
N6 C22 1.325(9)
N6 C23 1.339(9)
N7 C25 1.316(10)
N7 C28 1.376(11)
N8 C27 1.341(11)
N8 C26 1.344(10)
C1 C6 1.385(10)
C1 C2 1.397(9)
C2 C3 1.407(9)
C3 C4 1.355(11)
C4 C5 1.359(11)
C5 C6 1.385(10)
C7 C8 1.514(10)
C9 C10 1.517(11)
C11 C16 1.387(11)
C11 C12 1.418(10)
C12 C13 1.424(9)
C13 C14 1.330(12)
C14 C15 1.354(13)
C15 C16 1.386(12)
C17 C18 1.539(9)
C19 C20 1.520(11)
C21 C22 1.374(9)
C23 C24 1.417(10)
C25 C26 1.412(10)
C27 C28 1.345(11)
C29 C30 1.237(18)
C29 C33 1.422(18)
C29 C34 1.69(2)
C30 C31 1.436(18)
C30 C35 1.520(19)
C31 C32 1.351(17)
C31 C36 1.54(3)
C32 C33 1.401(18)
C32 C37 1.547(19)
C33 C38 1.56(2)
C39 C43 1.402(3)
C39 C40 1.402(3)
C39 C44 1.490(3)
C40 C41 1.402(3)
C40 C45 1.490(3)
C41 C42 1.402(3)
C41 C46 1.489(3)
C42 C43 1.401(3)
C42 C47 1.490(3)
C43 C48 1.490(3)
C49 C50 1.399(11)
C49 C53 1.409(13)
C49 C54 1.558(13)
C50 C51 1.418(11)
C50 C55 1.503(11)
C51 C52 1.444(14)
C51 C56 1.494(14)
C52 C53 1.450(17)
C52 C57 1.525(16)
C53 C58 1.462(14)
C59 C60 1.435(4)
C59 C63 1.436(4)
C59 C64 1.526(4)
C60 C61 1.436(4)
C60 C65 1.525(4)
C61 C62 1.435(4)
C61 C66 1.526(4)
C62 C63 1.435(4)
C62 C67 1.526(4)
C63 C68 1.526(4)
C59' C60' 1.414(4)
C59' C63' 1.414(4)
C59' C64' 1.504(4)
C60' C61' 1.415(4)
C60' C65' 1.504(4)
C61' C62' 1.415(4)
C61' C66' 1.504(4)
C62' C63' 1.415(4)
C62' C67' 1.504(4)
C63' C68' 1.504(4)
C71 O23 1.257(15)
C71 N10 1.271(17)
C72 N10 1.461(17)
C73 N10 1.440(18)

loop_
_geom_hbond_atom_site_label_D
_geom_hbond_atom_site_label_H
_geom_hbond_atom_site_label_A
_geom_hbond_distance_DH
_geom_hbond_distance_HA
_geom_hbond_distance_DA
_geom_hbond_angle_DHA
O16 H16A O24 0.88(2) 1.92(5) 2.770(13) 163(12)
O25 H25B O23 0.85(2) 2.21(8) 2.936(14) 144(12)

loop_
_platon_squeeze_void_nr
_platon_squeeze_void_average_x
_platon_squeeze_void_average_y
_platon_squeeze_void_average_z
_platon_squeeze_void_volume
_platon_squeeze_void_count_electrons
1 0.000 0.000 0.014 2769.3 304.9
2 0.333 0.667 0.857 1376.7 242.2
3 0.667 0.333 0.357 1376.8 241.9
